data_4032842
loop_
_publ_author_name
'Chakraborty, Sourav'
'Saha, Subrata'
'Lima, Lu\'is M P'
'Warzok, Ulrike'
'Sarkar, Sayan'
'Akhuli, Bidyut'
'Nandi, Mandira'
'Bej, Somnath'
'Adarsh, Nayarassery N.'
'Schalley, Christoph A.'
'Delgado, Rita'
'Ghosh, Pradyut'

_publ_section_title
;
 Polyamide-Polyamine Cryptand as Dicarboxylate Receptor: Dianion Binding
 Studies in the Solid State, in Solution, and in the Gas Phase.
;
_journal_issue 19
_journal_name_full 'The Journal of organic chemistry'
_journal_page_first 10007
_journal_page_last 10014
_journal_paper_doi 10.1021/acs.joc.7b01431
_journal_volume 82
_journal_year 2017
_chemical_formula_sum 'C55 H68 N7 O24'
_chemical_formula_weight 1211.16
_chemical_name_systematic
; 
 ? 
;
_space_group_IT_number 14
_symmetry_cell_setting monoclinic
_symmetry_space_group_name_Hall '-P 2ybc'
_symmetry_space_group_name_H-M 'P 1 21/c 1'
_atom_sites_solution_hydrogens geom
_atom_sites_solution_primary direct
_atom_sites_solution_secondary difmap
_audit_creation_method SHELXL-97
_cell_angle_alpha 90.00
_cell_angle_beta 99.226(2)
_cell_angle_gamma 90.00
_cell_formula_units_Z 4
_cell_length_a 11.8025(7)
_cell_length_b 20.7261(13)
_cell_length_c 24.3022(15)
_cell_measurement_reflns_used 5621
_cell_measurement_temperature 150(2)
_cell_measurement_theta_max 21.20
_cell_measurement_theta_min 2.60
_cell_volume 5867.9(6)
_computing_cell_refinement 'Bruker SAINT'
_computing_data_collection 'Bruker APEX2'
_computing_data_reduction 'Bruker SAINT'
_computing_molecular_graphics 'MERCURY 3.1'
_computing_publication_material 'ORTEP 3v.2'
_computing_structure_refinement 'SHELXL-97 (Sheldrick, 2008)'
_computing_structure_solution 'SHELXS-97 (Sheldrick, 2008)'
_diffrn_ambient_temperature 150(2)
_diffrn_measured_fraction_theta_full 0.997
_diffrn_measured_fraction_theta_max 0.997
_diffrn_measurement_device_type 'Bruker APEX-II CCD'
_diffrn_measurement_method '\f and \w scans'
_diffrn_radiation_monochromator graphite
_diffrn_radiation_source 'fine-focus sealed tube'
_diffrn_radiation_type MoK\a
_diffrn_radiation_wavelength 0.71073
_diffrn_reflns_av_R_equivalents 0.0910
_diffrn_reflns_av_sigmaI/netI 0.0545
_diffrn_reflns_limit_h_max 12
_diffrn_reflns_limit_h_min -12
_diffrn_reflns_limit_k_max 20
_diffrn_reflns_limit_k_min -22
_diffrn_reflns_limit_l_max 26
_diffrn_reflns_limit_l_min -25
_diffrn_reflns_number 53893
_diffrn_reflns_theta_full 22.39
_diffrn_reflns_theta_max 22.39
_diffrn_reflns_theta_min 1.30
_exptl_absorpt_coefficient_mu 0.109
_exptl_absorpt_correction_T_max 0.999
_exptl_absorpt_correction_T_min 0.996
_exptl_absorpt_correction_type multi-scan
_exptl_absorpt_process_details SADABAS
_exptl_crystal_colour COLORLESS
_exptl_crystal_density_diffrn 1.371
_exptl_crystal_density_method 'not measured'
_exptl_crystal_description PLATE
_exptl_crystal_F_000 2556
_exptl_crystal_size_max 0.04
_exptl_crystal_size_mid 0.02
_exptl_crystal_size_min 0.01
_refine_diff_density_max 1.216
_refine_diff_density_min -0.600
_refine_diff_density_rms 0.097
_refine_ls_extinction_method none
_refine_ls_goodness_of_fit_ref 1.029
_refine_ls_hydrogen_treatment mixed
_refine_ls_matrix_type full
_refine_ls_number_parameters 778
_refine_ls_number_reflns 7544
_refine_ls_number_restraints 0
_refine_ls_restrained_S_all 1.029
_refine_ls_R_factor_all 0.0981
_refine_ls_R_factor_gt 0.0587
_refine_ls_shift/su_max 0.000
_refine_ls_shift/su_mean 0.000
_refine_ls_structure_factor_coef Fsqd
_refine_ls_weighting_details 'calc w=1/[\s^2^(Fo^2^)+(0.1264P)^2^+9.1340P] where P=(Fo^2^+2Fc^2^)/3'
_refine_ls_weighting_scheme calc
_refine_ls_wR_factor_gt 0.1646
_refine_ls_wR_factor_ref 0.2100
_reflns_number_gt 5236
_reflns_number_total 7544
_reflns_threshold_expression >2sigma(I)
_cod_data_source_file jo7b01431_si_002.cif
_cod_data_source_block COMPLEX1
_cod_depositor_comments
;
The following automatic conversions were performed:

'_symmetry_cell_setting' value 'Monoclinic' changed to 'monoclinic'
according to
/home/data/users/saulius/crontab/automatic-downloads/rss-feeds/ACS/lib/dictionaries/cif_core.dic
dictionary named 'cif_core.dic' version 2.4.2 from 2011-04-26.

'_exptl_absorpt_correction_type' value 'MULTI-SCAN' changed to
'multi-scan' according to
/home/data/users/saulius/crontab/automatic-downloads/rss-feeds/ACS/lib/dictionaries/cif_core.dic
dictionary named 'cif_core.dic' version 2.4.2 from 2011-04-26.

Automatic conversion script
Id: cif_fix_values 4973 2017-02-22 13:04:09Z antanas 

 Adding full bibliography for 4032842--4032847.cif.
;
_cod_original_sg_symbol_H-M 'P2(1)/c  '
_cod_database_code 4032842

loop_
_symmetry_equiv_pos_as_xyz
'x, y, z'
'-x, y+1/2, -z+1/2'
'-x, -y, -z'
'x, -y-1/2, z-1/2'

loop_
_atom_site_label
_atom_site_type_symbol
_atom_site_fract_x
_atom_site_fract_y
_atom_site_fract_z
_atom_site_U_iso_or_equiv
_atom_site_adp_type
_atom_site_occupancy
_atom_site_symmetry_multiplicity
_atom_site_calc_flag
_atom_site_refinement_flags
C28 C 0.7160(4) 0.3015(2) 0.27923(19) 0.0195(11) Uani 1 1 d .
C33 C 0.4465(4) 0.4041(2) 0.09745(18) 0.0186(11) Uani 1 1 d .
H33A H 0.4226 0.4484 0.1017 0.022 Uiso 1 1 calc R
H33B H 0.3780 0.3774 0.0922 0.022 Uiso 1 1 calc R
C35 C 0.8947(4) 0.5201(2) 0.04579(18) 0.0163(11) Uani 1 1 d .
C40 C 1.2591(4) 0.3190(2) 0.16980(19) 0.0194(11) Uani 1 1 d .
C3 C 0.6346(4) 0.4426(2) -0.01237(19) 0.0173(11) Uani 1 1 d .
C2 C 0.6010(4) 0.3948(2) -0.05271(18) 0.0171(11) Uani 1 1 d .
C32 C 0.5387(4) 0.4227(2) 0.19371(19) 0.0184(11) Uani 1 1 d .
C30 C 0.8014(4) 0.2019(2) 0.3126(2) 0.0238(12) Uani 1 1 d .
H30 H 0.8068 0.1573 0.3094 0.029 Uiso 1 1 calc R
C37 C 1.1102(4) 0.3998(2) 0.10157(19) 0.0182(11) Uani 1 1 d .
C13 C 0.7952(4) 0.1169(2) -0.01050(19) 0.0218(12) Uani 1 1 d .
C26 C 0.8606(4) 0.2993(3) 0.3606(2) 0.0245(12) Uani 1 1 d .
H26 H 0.9065 0.3210 0.3894 0.029 Uiso 1 1 calc R
C41 C 1.2017(4) 0.2970(2) 0.1185(2) 0.0216(11) Uani 1 1 d .
H41 H 1.2139 0.2551 0.1070 0.026 Uiso 1 1 calc R
C6 C 0.5028(4) 0.3994(2) 0.04545(19) 0.0160(11) Uani 1 1 d .
C44 C 1.3622(4) 0.1754(2) 0.26188(19) 0.0208(11) Uani 1 1 d .
H44A H 1.3618 0.1968 0.2974 0.025 Uiso 1 1 calc R
H44B H 1.4407 0.1748 0.2546 0.025 Uiso 1 1 calc R
C9 C 0.5181(4) 0.3491(2) -0.04328(19) 0.0169(11) Uani 1 1 d .
C5 C 0.6281(4) 0.4947(2) 0.08066(19) 0.0185(11) Uani 1 1 d .
H5A H 0.5679 0.5042 0.1017 0.028 Uiso 1 1 calc R
H5B H 0.6489 0.5333 0.0629 0.028 Uiso 1 1 calc R
H5C H 0.6938 0.4785 0.1052 0.028 Uiso 1 1 calc R
C31 C 0.6188(4) 0.3979(2) 0.24384(19) 0.0215(11) Uani 1 1 d .
H31A H 0.6919 0.4201 0.2469 0.026 Uiso 1 1 calc R
H31B H 0.5866 0.4067 0.2774 0.026 Uiso 1 1 calc R
C21 C 1.1489(4) 0.0399(2) 0.2614(2) 0.0238(12) Uani 1 1 d .
H21A H 1.0712 0.0403 0.2696 0.029 Uiso 1 1 calc R
H21B H 1.1934 0.0108 0.2878 0.029 Uiso 1 1 calc R
C10 C 0.4846(4) 0.2959(2) -0.0856(2) 0.0222(12) Uani 1 1 d .
H10A H 0.4046 0.2846 -0.0864 0.027 Uiso 1 1 calc R
H10B H 0.4939 0.3109 -0.1224 0.027 Uiso 1 1 calc R
C39 C 1.2416(4) 0.3820(2) 0.18536(19) 0.0190(11) Uani 1 1 d .
H39 H 1.2799 0.3972 0.2193 0.023 Uiso 1 1 calc R
C22 C 1.1832(4) 0.1268(2) 0.32660(18) 0.0179(11) Uani 1 1 d .
H22A H 1.2356 0.1623 0.3374 0.021 Uiso 1 1 calc R
H22B H 1.2042 0.0919 0.3528 0.021 Uiso 1 1 calc R
C38 C 1.1681(4) 0.4232(2) 0.15129(19) 0.0192(11) Uani 1 1 d .
H38 H 1.1583 0.4657 0.1619 0.023 Uiso 1 1 calc R
C43 C 1.3406(4) 0.2767(2) 0.2079(2) 0.0235(12) Uani 1 1 d .
H43A H 1.4101 0.2705 0.1919 0.028 Uiso 1 1 calc R
H43B H 1.3616 0.2982 0.2436 0.028 Uiso 1 1 calc R
C27 C 0.7826(4) 0.3341(3) 0.32211(19) 0.0246(12) Uani 1 1 d .
H27 H 0.7759 0.3785 0.3255 0.030 Uiso 1 1 calc R
C18 C 0.7792(4) 0.0531(3) 0.0011(2) 0.0266(13) Uani 1 1 d .
H18 H 0.7140 0.0314 -0.0162 0.032 Uiso 1 1 calc R
C42 C 1.1268(4) 0.3370(2) 0.0846(2) 0.0204(12) Uani 1 1 d .
H42 H 1.0879 0.3220 0.0507 0.024 Uiso 1 1 calc R
C29 C 0.7251(4) 0.2358(2) 0.2739(2) 0.0227(12) Uani 1 1 d .
H29 H 0.6803 0.2143 0.2446 0.027 Uiso 1 1 calc R
C4 C 0.5869(4) 0.4444(2) 0.03683(18) 0.0143(10) Uani 1 1 d .
C36 C 0.9991(4) 0.4966(2) 0.08449(19) 0.0187(11) Uani 1 1 d .
H36A H 1.0615 0.5272 0.0851 0.022 Uiso 1 1 calc R
H36B H 0.9819 0.4927 0.1221 0.022 Uiso 1 1 calc R
C19 C 1.0467(5) 0.0152(2) 0.1050(2) 0.0282(13) Uani 1 1 d .
H19A H 1.0146 -0.0261 0.1135 0.034 Uiso 1 1 calc R
H19B H 1.1145 0.0068 0.0882 0.034 Uiso 1 1 calc R
C20 C 1.1457(5) 0.0122(2) 0.20296(19) 0.0257(12) Uani 1 1 d .
H20A H 1.2239 0.0075 0.1959 0.031 Uiso 1 1 calc R
H20B H 1.1117 -0.0305 0.2016 0.031 Uiso 1 1 calc R
C24 C 0.9479(4) 0.1959(3) 0.4002(2) 0.0282(13) Uani 1 1 d .
H24A H 0.9586 0.2205 0.4346 0.034 Uiso 1 1 calc R
H24B H 0.9098 0.1559 0.4071 0.034 Uiso 1 1 calc R
C34 C 0.7257(4) 0.4914(2) -0.02076(19) 0.0179(11) Uani 1 1 d .
H34A H 0.7352 0.4918 -0.0597 0.021 Uiso 1 1 calc R
H34B H 0.7014 0.5340 -0.0112 0.021 Uiso 1 1 calc R
C23 C 1.0622(4) 0.1485(2) 0.33056(19) 0.0203(11) Uani 1 1 d .
H23A H 1.0354 0.1787 0.3008 0.024 Uiso 1 1 calc R
H23B H 1.0109 0.1116 0.3269 0.024 Uiso 1 1 calc R
C25 C 0.8699(4) 0.2336(2) 0.3562(2) 0.0221(12) Uani 1 1 d .
C15 C 0.9761(4) 0.1152(3) 0.0502(2) 0.0289(13) Uani 1 1 d .
H15 H 1.0435 0.1360 0.0656 0.035 Uiso 1 1 calc R
C8 C 0.3838(4) 0.2994(2) 0.0164(2) 0.0253(12) Uani 1 1 d .
H8A H 0.3074 0.3162 0.0071 0.038 Uiso 1 1 calc R
H8B H 0.3977 0.2873 0.0550 0.038 Uiso 1 1 calc R
H8C H 0.3919 0.2622 -0.0062 0.038 Uiso 1 1 calc R
C7 C 0.4695(4) 0.3505(2) 0.00585(19) 0.0181(11) Uani 1 1 d .
C11 C 0.5362(4) 0.1828(2) -0.0954(2) 0.0250(12) Uani 1 1 d .
C1 C 0.6556(4) 0.3903(2) -0.1046(2) 0.0249(12) Uani 1 1 d .
H1A H 0.6124 0.4158 -0.1337 0.037 Uiso 1 1 calc R
H1B H 0.6562 0.3462 -0.1164 0.037 Uiso 1 1 calc R
H1C H 0.7329 0.4062 -0.0968 0.037 Uiso 1 1 calc R
C17 C 0.8607(5) 0.0209(3) 0.0388(2) 0.0293(13) Uani 1 1 d .
H17 H 0.8484 -0.0220 0.0474 0.035 Uiso 1 1 calc R
C12 C 0.6149(4) 0.1278(2) -0.0732(2) 0.0264(12) Uani 1 1 d .
H12A H 0.5790 0.1016 -0.0477 0.032 Uiso 1 1 calc R
H12B H 0.6303 0.1006 -0.1036 0.032 Uiso 1 1 calc R
C14 C 0.8939(4) 0.1484(3) 0.0139(2) 0.0287(13) Uani 1 1 d .
H14 H 0.9049 0.1917 0.0061 0.034 Uiso 1 1 calc R
C45 C 1.3199(4) 0.1071(2) 0.26522(19) 0.0201(11) Uani 1 1 d .
H45A H 1.3311 0.0838 0.2319 0.024 Uiso 1 1 calc R
H45B H 1.3645 0.0856 0.2970 0.024 Uiso 1 1 calc R
C16 C 0.9596(4) 0.0512(2) 0.0639(2) 0.0247(12) Uani 1 1 d .
N2 N 0.5200(3) 0.38422(18) 0.14868(15) 0.0154(9) Uani 1 1 d .
H2 H 0.5523 0.3469 0.1501 0.019 Uiso 1 1 calc R
N3 N 0.8349(3) 0.47583(19) 0.01367(15) 0.0150(9) Uani 1 1 d .
H3 H 0.8614 0.4372 0.0132 0.018 Uiso 1 1 calc R
N1 N 0.5569(3) 0.23920(19) -0.07060(16) 0.0227(10) Uani 1 1 d .
H1 H 0.6153 0.2428 -0.0446 0.027 Uiso 1 1 calc R
N5 N 1.0631(3) 0.18015(19) 0.38595(15) 0.0207(10) Uani 1 1 d .
H5D H 1.0998 0.1540 0.4126 0.025 Uiso 1 1 calc R
H5E H 1.1039 0.2169 0.3867 0.025 Uiso 1 1 calc R
N6 N 1.0805(4) 0.0522(2) 0.15804(16) 0.0262(10) Uani 1 1 d .
H6A H 1.1238 0.0862 0.1514 0.031 Uiso 1 1 calc R
H6B H 1.0169 0.0674 0.1696 0.031 Uiso 1 1 calc R
N4 N 1.2892(3) 0.21233(18) 0.21700(15) 0.0184(9) Uani 1 1 d .
H4A H 1.2191 0.2180 0.2263 0.022 Uiso 1 1 calc R
H4B H 1.2810 0.1895 0.1851 0.022 Uiso 1 1 calc R
O6 O 1.0316(3) 0.43587(15) 0.06548(12) 0.0185(8) Uani 1 1 d .
O3 O 0.4993(3) 0.47769(16) 0.19507(13) 0.0227(8) Uani 1 1 d .
O5 O 0.8653(3) 0.57749(16) 0.04743(13) 0.0205(8) Uani 1 1 d .
O2 O 0.7192(3) 0.15501(16) -0.04489(13) 0.0247(8) Uani 1 1 d .
O4 O 0.6359(3) 0.33099(15) 0.23903(13) 0.0234(8) Uani 1 1 d .
O1 O 0.4544(3) 0.17269(18) -0.13389(16) 0.0413(10) Uani 1 1 d .
N7 N 1.1970(3) 0.10504(18) 0.27080(15) 0.0181(9) Uani 1 1 d .
C49 C 0.9330(4) 0.3360(2) 0.19882(19) 0.0176(11) Uani 1 1 d .
C48 C 0.8797(4) 0.2998(2) 0.14786(18) 0.0181(11) Uani 1 1 d .
H48A H 0.8338 0.2646 0.1587 0.022 Uiso 1 1 calc R
H48B H 0.9399 0.2813 0.1299 0.022 Uiso 1 1 calc R
C50 C 1.0316(4) 0.3012(2) 0.23796(19) 0.0188(11) Uani 1 1 d .
C46 C 0.7791(4) 0.3123(2) 0.04939(19) 0.0188(11) Uani 1 1 d .
C47 C 0.8040(4) 0.3434(2) 0.10655(18) 0.0179(11) Uani 1 1 d .
H47A H 0.7324 0.3517 0.1200 0.021 Uiso 1 1 calc R
H47B H 0.8424 0.3844 0.1038 0.021 Uiso 1 1 calc R
O9 O 1.0548(3) 0.24470(16) 0.22498(13) 0.0222(8) Uani 1 1 d .
O8 O 0.8310(3) 0.32862(16) 0.01163(13) 0.0231(8) Uani 1 1 d .
O10 O 1.0804(3) 0.33351(16) 0.27829(14) 0.0271(8) Uani 1 1 d .
O11 O 0.9039(3) 0.38967(17) 0.20982(14) 0.0280(9) Uani 1 1 d .
O7 O 0.7018(3) 0.26583(15) 0.04240(13) 0.0215(8) Uani 1 1 d .
C54 C 0.5597(5) 0.1439(3) 0.0778(2) 0.0336(14) Uani 1 1 d .
H54A H 0.6376 0.1412 0.0700 0.040 Uiso 1 1 calc R
H54B H 0.5124 0.1623 0.0452 0.040 Uiso 1 1 calc R
C53 C 0.5169(5) 0.0760(3) 0.0870(2) 0.0346(14) Uani 1 1 d .
H53A H 0.5085 0.0533 0.0517 0.042 Uiso 1 1 calc R
H53B H 0.5762 0.0539 0.1124 0.042 Uiso 1 1 calc R
C55 C 0.5579(4) 0.1887(2) 0.1266(2) 0.0231(12) Uani 1 1 d .
C51 C 0.3087(5) 0.1160(3) 0.0904(3) 0.0392(15) Uani 1 1 d .
C52 C 0.4056(5) 0.0696(3) 0.1096(2) 0.0408(15) Uani 1 1 d .
O16 O 0.5950(3) 0.24662(17) 0.12239(13) 0.0246(8) Uani 1 1 d .
O12 O 0.2453(3) 0.13359(17) 0.12472(14) 0.0284(9) Uani 1 1 d .
O15 O 0.5172(3) 0.16905(17) 0.16787(14) 0.0287(9) Uani 1 1 d .
O14 O 0.3839(4) 0.02475(19) 0.13915(17) 0.0527(12) Uani 1 1 d .
O13 O 0.2971(4) 0.1317(2) 0.03896(17) 0.0594(13) Uani 1 1 d .
O17 O 0.1113(3) 0.03982(18) 0.80394(15) 0.0390(10) Uani 1 1 d .
O18 O 0.1646(3) 0.55299(17) 0.23140(15) 0.0350(9) Uani 1 1 d .
O19 O 0.0819(3) 0.63462(17) 0.31124(15) 0.0358(9) Uani 1 1 d .
O20 O 0.2243(4) 0.28253(19) 0.36137(17) 0.0476(11) Uani 1 1 d .
O21 O 0.1383(4) 0.2013(3) 0.9623(2) 0.0719(15) Uani 1 1 d .
O22 O 0.3492(5) 0.0577(2) 0.8342(3) 0.0923(19) Uani 1 1 d .
O24 O 0.3950(7) 0.0625(4) 0.9618(3) 0.142(3) Uani 1 1 d .
O23 O 0.3997(4) 0.5607(3) 0.2627(2) 0.086(2) Uani 1 1 d .

loop_
_atom_site_aniso_label
_atom_site_aniso_U_11
_atom_site_aniso_U_22
_atom_site_aniso_U_33
_atom_site_aniso_U_23
_atom_site_aniso_U_13
_atom_site_aniso_U_12
C28 0.019(3) 0.019(3) 0.021(3) 0.004(2) 0.003(2) 0.005(2)
C33 0.016(3) 0.020(3) 0.019(3) 0.003(2) 0.001(2) 0.003(2)
C35 0.015(3) 0.019(3) 0.018(3) 0.006(2) 0.008(2) 0.001(2)
C40 0.014(3) 0.024(3) 0.021(3) 0.005(2) 0.004(2) 0.000(2)
C3 0.012(3) 0.017(3) 0.023(3) 0.002(2) 0.003(2) 0.004(2)
C2 0.015(3) 0.021(3) 0.016(2) 0.001(2) 0.001(2) 0.007(2)
C32 0.012(3) 0.019(3) 0.026(3) 0.001(2) 0.008(2) -0.002(2)
C30 0.024(3) 0.018(3) 0.033(3) 0.005(2) 0.013(2) 0.003(2)
C37 0.013(3) 0.019(3) 0.024(3) 0.004(2) 0.008(2) -0.001(2)
C13 0.020(3) 0.024(3) 0.021(3) -0.002(2) 0.001(2) 0.005(2)
C26 0.023(3) 0.031(3) 0.019(3) -0.002(2) 0.002(2) 0.001(2)
C41 0.020(3) 0.017(3) 0.029(3) 0.002(2) 0.008(2) 0.001(2)
C6 0.010(2) 0.017(3) 0.020(3) 0.002(2) 0.0014(19) 0.005(2)
C44 0.017(3) 0.027(3) 0.020(3) 0.005(2) 0.005(2) 0.005(2)
C9 0.012(3) 0.016(3) 0.021(3) -0.002(2) -0.002(2) 0.005(2)
C5 0.014(3) 0.018(3) 0.024(3) -0.002(2) 0.003(2) 0.001(2)
C31 0.028(3) 0.016(3) 0.020(3) 0.002(2) 0.003(2) 0.001(2)
C21 0.026(3) 0.021(3) 0.024(3) 0.006(2) 0.003(2) -0.001(2)
C10 0.020(3) 0.021(3) 0.025(3) -0.003(2) 0.002(2) 0.000(2)
C39 0.014(3) 0.024(3) 0.019(3) 0.000(2) 0.001(2) 0.001(2)
C22 0.016(3) 0.021(3) 0.018(3) 0.003(2) 0.005(2) 0.002(2)
C38 0.017(3) 0.017(3) 0.025(3) -0.004(2) 0.007(2) -0.001(2)
C43 0.021(3) 0.021(3) 0.029(3) 0.006(2) 0.005(2) -0.002(2)
C27 0.028(3) 0.021(3) 0.024(3) 0.004(2) 0.005(2) 0.003(2)
C18 0.022(3) 0.027(3) 0.030(3) -0.008(2) 0.001(2) -0.003(2)
C42 0.016(3) 0.024(3) 0.022(3) -0.002(2) 0.005(2) -0.006(2)
C29 0.021(3) 0.026(3) 0.020(3) -0.001(2) 0.002(2) -0.002(2)
C4 0.012(2) 0.013(3) 0.018(2) 0.0025(19) -0.0006(19) 0.003(2)
C36 0.018(3) 0.017(3) 0.020(2) -0.001(2) 0.002(2) -0.002(2)
C19 0.034(3) 0.022(3) 0.028(3) -0.003(2) 0.002(2) 0.004(2)
C20 0.033(3) 0.017(3) 0.027(3) 0.005(2) 0.004(2) 0.004(2)
C24 0.030(3) 0.031(3) 0.025(3) 0.008(2) 0.010(2) 0.009(3)
C34 0.014(3) 0.023(3) 0.016(2) 0.000(2) 0.003(2) 0.002(2)
C23 0.019(3) 0.020(3) 0.021(3) 0.002(2) 0.003(2) 0.003(2)
C25 0.021(3) 0.024(3) 0.023(3) 0.006(2) 0.008(2) 0.002(2)
C15 0.024(3) 0.033(4) 0.028(3) -0.001(2) -0.001(2) -0.004(3)
C8 0.021(3) 0.025(3) 0.030(3) -0.005(2) 0.004(2) -0.004(2)
C7 0.013(3) 0.017(3) 0.022(3) 0.005(2) -0.002(2) 0.003(2)
C11 0.020(3) 0.022(3) 0.034(3) -0.006(2) 0.007(3) -0.001(2)
C1 0.025(3) 0.025(3) 0.025(3) -0.005(2) 0.003(2) 0.002(2)
C17 0.037(3) 0.019(3) 0.031(3) -0.003(2) 0.004(3) -0.004(3)
C12 0.024(3) 0.020(3) 0.033(3) -0.008(2) 0.002(2) 0.000(2)
C14 0.026(3) 0.026(3) 0.033(3) 0.005(2) 0.004(3) -0.001(3)
C45 0.022(3) 0.022(3) 0.018(2) 0.004(2) 0.006(2) 0.008(2)
C16 0.031(3) 0.024(3) 0.021(3) -0.001(2) 0.007(2) 0.006(2)
N2 0.014(2) 0.012(2) 0.019(2) 0.0025(17) 0.0016(16) 0.0036(17)
N3 0.009(2) 0.015(2) 0.022(2) 0.0005(18) 0.0036(17) -0.0003(17)
N1 0.019(2) 0.024(3) 0.024(2) -0.0042(19) -0.0003(18) 0.0039(19)
N5 0.020(2) 0.022(2) 0.021(2) 0.0010(18) 0.0033(18) 0.0045(18)
N6 0.029(3) 0.025(3) 0.023(2) 0.0006(19) 0.0016(19) 0.005(2)
N4 0.017(2) 0.021(2) 0.018(2) 0.0030(17) 0.0047(17) 0.0033(18)
O6 0.0159(18) 0.0171(19) 0.0215(17) -0.0004(14) 0.0000(14) 0.0045(14)
O3 0.0251(19) 0.021(2) 0.0229(18) 0.0004(15) 0.0051(15) 0.0044(16)
O5 0.0211(19) 0.017(2) 0.0235(18) -0.0008(15) 0.0032(14) -0.0001(15)
O2 0.0163(18) 0.026(2) 0.0295(19) -0.0012(16) -0.0022(15) 0.0017(16)
O4 0.0258(19) 0.016(2) 0.0259(19) 0.0039(15) -0.0029(15) 0.0024(15)
O1 0.033(2) 0.036(2) 0.046(2) -0.0132(19) -0.020(2) 0.0035(18)
N7 0.017(2) 0.018(2) 0.020(2) 0.0031(17) 0.0043(17) 0.0041(18)
C49 0.017(3) 0.017(3) 0.020(3) 0.001(2) 0.007(2) 0.000(2)
C48 0.016(3) 0.019(3) 0.020(3) 0.003(2) 0.004(2) 0.002(2)
C50 0.014(3) 0.020(3) 0.023(3) 0.006(2) 0.003(2) 0.000(2)
C46 0.017(3) 0.017(3) 0.021(3) 0.003(2) 0.000(2) 0.009(2)
C47 0.016(3) 0.016(3) 0.022(3) 0.002(2) 0.003(2) 0.000(2)
O9 0.0202(19) 0.018(2) 0.0284(19) 0.0027(15) 0.0032(15) 0.0016(15)
O8 0.0223(19) 0.026(2) 0.0217(19) 0.0020(15) 0.0059(16) 0.0030(16)
O10 0.027(2) 0.027(2) 0.0238(19) 0.0004(16) -0.0071(16) -0.0011(16)
O11 0.031(2) 0.021(2) 0.030(2) -0.0031(16) -0.0014(16) 0.0079(17)
O7 0.0193(18) 0.0196(19) 0.0241(18) -0.0004(15) -0.0005(14) -0.0036(16)
C54 0.044(4) 0.025(3) 0.036(3) -0.001(3) 0.020(3) 0.001(3)
C53 0.046(4) 0.023(3) 0.041(3) -0.004(3) 0.026(3) 0.004(3)
C55 0.020(3) 0.022(3) 0.027(3) 0.000(2) 0.005(2) -0.001(2)
C51 0.033(3) 0.037(4) 0.046(4) -0.013(3) 0.000(3) -0.010(3)
C52 0.058(4) 0.029(4) 0.037(3) -0.008(3) 0.011(3) 0.000(3)
O16 0.0220(19) 0.028(2) 0.0244(19) -0.0034(15) 0.0052(15) -0.0013(16)
O12 0.029(2) 0.031(2) 0.027(2) -0.0054(16) 0.0107(17) 0.0014(17)
O15 0.031(2) 0.031(2) 0.027(2) -0.0010(16) 0.0123(17) -0.0056(17)
O14 0.094(4) 0.022(2) 0.052(3) 0.007(2) 0.040(2) 0.003(2)
O13 0.069(3) 0.079(4) 0.028(3) 0.004(2) 0.001(2) 0.014(3)
O17 0.046(2) 0.028(2) 0.043(2) -0.0007(18) 0.0107(19) -0.0027(18)
O18 0.032(2) 0.026(2) 0.047(2) 0.0011(17) 0.0051(18) 0.0018(17)
O19 0.040(2) 0.030(2) 0.035(2) -0.0013(17) -0.0003(17) -0.0021(18)
O20 0.051(3) 0.032(2) 0.051(3) 0.0102(19) -0.018(2) -0.001(2)
O21 0.039(3) 0.080(4) 0.097(4) 0.032(3) 0.012(3) 0.007(3)
O22 0.087(4) 0.051(3) 0.125(5) -0.010(3) -0.024(4) 0.006(3)
O24 0.148(7) 0.145(7) 0.141(7) -0.025(5) 0.049(6) -0.028(6)
O23 0.025(2) 0.123(5) 0.111(4) -0.086(4) 0.015(3) -0.007(3)

loop_
_atom_type_symbol
_atom_type_description
_atom_type_scat_dispersion_real
_atom_type_scat_dispersion_imag
_atom_type_scat_source
C C 0.0033 0.0016 'International Tables Vol C Tables 4.2.6.8 and 6.1.1.4'
H H 0.0000 0.0000 'International Tables Vol C Tables 4.2.6.8 and 6.1.1.4'
N N 0.0061 0.0033 'International Tables Vol C Tables 4.2.6.8 and 6.1.1.4'
O O 0.0106 0.0060 'International Tables Vol C Tables 4.2.6.8 and 6.1.1.4'

loop_
_geom_angle_atom_site_label_1
_geom_angle_atom_site_label_2
_geom_angle_atom_site_label_3
_geom_angle
C29 C28 C27 120.9(4)
C29 C28 O4 115.1(4)
C27 C28 O4 124.0(4)
N2 C33 C6 114.3(4)
O5 C35 N3 123.7(4)
O5 C35 C36 119.6(4)
N3 C35 C36 116.6(4)
C39 C40 C41 118.7(4)
C39 C40 C43 119.3(4)
C41 C40 C43 122.0(4)
C4 C3 C2 120.5(4)
C4 C3 C34 119.2(4)
C2 C3 C34 120.3(4)
C3 C2 C9 119.1(4)
C3 C2 C1 121.1(4)
C9 C2 C1 119.7(4)
O3 C32 N2 123.9(4)
O3 C32 C31 118.9(4)
N2 C32 C31 117.1(4)
C29 C30 C25 120.8(5)
C38 C37 C42 121.1(4)
C38 C37 O6 123.5(4)
C42 C37 O6 115.4(4)
C18 C13 O2 125.5(4)
C18 C13 C14 120.1(5)
O2 C13 C14 114.4(4)
C25 C26 C27 120.7(5)
C42 C41 C40 120.5(5)
C4 C6 C7 120.2(4)
C4 C6 C33 119.7(4)
C7 C6 C33 120.1(4)
N4 C44 C45 111.4(4)
C7 C9 C2 120.9(4)
C7 C9 C10 119.5(4)
C2 C9 C10 119.5(4)
O4 C31 C32 110.3(4)
N7 C21 C20 116.2(4)
N1 C10 C9 109.7(4)
C40 C39 C38 121.4(4)
N7 C22 C23 113.3(4)
C37 C38 C39 118.7(4)
N4 C43 C40 112.1(4)
C28 C27 C26 119.2(5)
C13 C18 C17 119.6(5)
C41 C42 C37 119.5(4)
C28 C29 C30 119.4(5)
C6 C4 C3 120.0(4)
C6 C4 C5 120.6(4)
C3 C4 C5 119.4(4)
O6 C36 C35 108.7(4)
N6 C19 C16 112.0(4)
N6 C20 C21 114.1(4)
N5 C24 C25 114.9(4)
N3 C34 C3 110.9(4)
N5 C23 C22 108.5(4)
C26 C25 C30 119.0(5)
C26 C25 C24 120.3(5)
C30 C25 C24 120.6(5)
C14 C15 C16 121.1(5)
C9 C7 C6 119.2(4)
C9 C7 C8 120.3(4)
C6 C7 C8 120.5(4)
O1 C11 N1 123.7(5)
O1 C11 C12 119.9(4)
N1 C11 C12 116.4(4)
C16 C17 C18 121.4(5)
O2 C12 C11 107.9(4)
C13 C14 C15 119.6(5)
N7 C45 C44 111.7(4)
C17 C16 C15 118.1(5)
C17 C16 C19 120.3(5)
C15 C16 C19 121.6(5)
C32 N2 C33 121.7(4)
C35 N3 C34 121.4(4)
C11 N1 C10 122.7(4)
C24 N5 C23 115.5(4)
C20 N6 C19 112.5(4)
C44 N4 C43 111.5(4)
C37 O6 C36 117.5(3)
C13 O2 C12 119.7(4)
C28 O4 C31 117.7(4)
C22 N7 C21 109.3(4)
C22 N7 C45 109.4(3)
C21 N7 C45 111.8(4)
O11 C49 C48 123.3(4)
O11 C49 C50 120.3(4)
C48 C49 C50 116.5(4)
C49 C48 C47 111.7(4)
O10 C50 O9 127.3(4)
O10 C50 C49 115.8(4)
O9 C50 C49 116.8(4)
O8 C46 O7 121.4(4)
O8 C46 C47 121.4(4)
O7 C46 C47 117.2(4)
C46 C47 C48 110.9(4)
C55 C54 C53 114.0(4)
C52 C53 C54 117.6(5)
O15 C55 O16 123.1(4)
O15 C55 C54 119.2(5)
O16 C55 C54 117.7(4)
O12 C51 O13 126.3(6)
O12 C51 C52 118.7(5)
O13 C51 C52 115.0(5)
O14 C52 C53 123.7(6)
O14 C52 C51 116.5(6)
C53 C52 C51 119.5(5)

loop_
_geom_bond_atom_site_label_1
_geom_bond_atom_site_label_2
_geom_bond_distance
C28 C29 1.374(7)
C28 C27 1.377(7)
C28 O4 1.387(6)
C33 N2 1.459(6)
C33 C6 1.523(6)
C35 O5 1.242(6)
C35 N3 1.331(6)
C35 C36 1.506(7)
C40 C39 1.385(7)
C40 C41 1.397(7)
C40 C43 1.505(7)
C3 C4 1.402(6)
C3 C2 1.404(7)
C3 C34 1.514(7)
C2 C9 1.407(7)
C2 C1 1.509(7)
C32 O3 1.234(6)
C32 N2 1.343(6)
C32 C31 1.507(7)
C30 C29 1.385(7)
C30 C25 1.390(7)
C37 C38 1.378(7)
C37 C42 1.388(7)
C37 O6 1.388(5)
C13 C18 1.373(7)
C13 O2 1.374(6)
C13 C14 1.383(7)
C26 C25 1.372(7)
C26 C27 1.402(7)
C41 C42 1.384(7)
C6 C4 1.401(6)
C6 C7 1.410(7)
C44 N4 1.489(6)
C44 C45 1.509(7)
C9 C7 1.405(7)
C9 C10 1.515(7)
C5 C4 1.514(6)
C31 O4 1.410(6)
C21 N7 1.469(6)
C21 C20 1.526(7)
C10 N1 1.465(6)
C39 C38 1.391(7)
C22 N7 1.463(6)
C22 C23 1.514(6)
C43 N4 1.497(6)
C18 C17 1.388(7)
C36 O6 1.415(5)
C19 N6 1.497(6)
C19 C16 1.512(7)
C20 N6 1.483(6)
C24 N5 1.492(6)
C24 C25 1.513(7)
C34 N3 1.456(6)
C23 N5 1.496(6)
C15 C14 1.385(7)
C15 C16 1.387(7)
C8 C7 1.515(7)
C11 O1 1.249(6)
C11 N1 1.321(6)
C11 C12 1.514(7)
C17 C16 1.378(7)
C12 O2 1.426(6)
C45 N7 1.479(6)
C49 O11 1.206(6)
C49 C48 1.498(7)
C49 C50 1.557(7)
C48 C47 1.529(6)
C50 O10 1.249(6)
C50 O9 1.254(6)
C46 O8 1.229(6)
C46 O7 1.319(6)
C46 C47 1.517(7)
C54 C55 1.507(7)
C54 C53 1.523(7)
C53 C52 1.510(8)
C55 O15 1.249(6)
C55 O16 1.288(6)
C51 O12 1.260(7)
C51 O13 1.277(7)
C51 C52 1.510(9)
C52 O14 1.227(7)
